data_2220065
loop_
_publ_author_name
'Dinesh, Jasrotia'
'Rademeyer, Melanie'
'Billing, David G.'
'Lemmerer, Andreas'

_publ_section_title
;
 Bis(2-methyl-4-nitroanilinium) tetrachloridomercurate(II)
;
_journal_coeditor_code BG2223
_journal_issue 12
_journal_name_full 'Acta Crystallographica Section E'
_journal_page_first m1598
_journal_paper_doi 10.1107/S1600536808038415
_journal_volume 64
_journal_year 2008
_chemical_formula_iupac '(C7 H9 N2 O2)2 [Hg Cl4]'
_chemical_formula_moiety '2(C7 H9 N2 O2 +), Cl4 Hg 2-'
_chemical_formula_sum 'C14 H18 Cl4 Hg N4 O4'
_chemical_formula_weight 648.71
_chemical_melting_point 441
_chemical_name_systematic
;
Bis(2-methyl-4-nitroanilinium) tetrachloridomercurate(II)
;
_space_group_IT_number 62
_symmetry_cell_setting orthorhombic
_symmetry_space_group_name_Hall '-P 2ac 2n'
_symmetry_space_group_name_H-M 'P n m a'
_atom_sites_solution_hydrogens geom
_atom_sites_solution_primary direct
_atom_sites_solution_secondary difmap
_cell_angle_alpha 90.00
_cell_angle_beta 90.00
_cell_angle_gamma 90.00
_cell_formula_units_Z 4
_cell_length_a 8.2527(11)
_cell_length_b 30.059(4)
_cell_length_c 8.3038(10)
_cell_measurement_reflns_used 937
_cell_measurement_temperature 173(2)
_cell_measurement_theta_max 28.25
_cell_measurement_theta_min 3.225
_cell_volume 2059.9(5)
_computing_cell_refinement 'SAINT-Plus (Bruker, 1999)'
_computing_data_collection 'SMART (Bruker, 1998)'
_computing_data_reduction 'SAINT-Plus (Bruker, 1999)'
_computing_molecular_graphics
;
DIAMOND (Brandenburg, 2006) and Mercury (Bruno <i>et al.</i>,
2002)
;
_computing_publication_material 'WinGX (Farrugia, 1999) and PLATON (Spek, 2003)'
_computing_structure_refinement 'SHELXL97 (Sheldrick, 2008)'
_computing_structure_solution 'SHELXS97 (Sheldrick, 2008)'
_diffrn_ambient_temperature 173(2)
_diffrn_measured_fraction_theta_full 1.000
_diffrn_measured_fraction_theta_max 0.853
_diffrn_measurement_device_type 'Bruker SMART CCD area-detector'
_diffrn_measurement_method \w
_diffrn_radiation_monochromator graphite
_diffrn_radiation_source 'fine-focus sealed tube'
_diffrn_radiation_type MoK\a
_diffrn_radiation_wavelength 0.71073
_diffrn_reflns_av_R_equivalents 0.0910
_diffrn_reflns_av_sigmaI/netI 0.0869
_diffrn_reflns_limit_h_max 12
_diffrn_reflns_limit_h_min -11
_diffrn_reflns_limit_k_max 44
_diffrn_reflns_limit_k_min -38
_diffrn_reflns_limit_l_max 11
_diffrn_reflns_limit_l_min -8
_diffrn_reflns_number 10307
_diffrn_reflns_theta_full 25.00
_diffrn_reflns_theta_max 32.23
_diffrn_reflns_theta_min 1.35
_diffrn_standards_number 0
_exptl_absorpt_coefficient_mu 8.018
_exptl_absorpt_correction_T_max 0.7573
_exptl_absorpt_correction_T_min 0.6086
_exptl_absorpt_correction_type integration
_exptl_absorpt_process_details '(XPREP; Bruker, 1999)'
_exptl_crystal_colour Colourless
_exptl_crystal_density_diffrn 2.092
_exptl_crystal_density_method 'not measured'
_exptl_crystal_description Plate
_exptl_crystal_F_000 1240
_exptl_crystal_size_max 0.42
_exptl_crystal_size_mid 0.25
_exptl_crystal_size_min 0.16
_refine_diff_density_max 1.045
_refine_diff_density_min -2.887
_refine_ls_extinction_method none
_refine_ls_goodness_of_fit_ref 1.090
_refine_ls_hydrogen_treatment constr
_refine_ls_matrix_type full
_refine_ls_number_parameters 129
_refine_ls_number_reflns 3174
_refine_ls_number_restraints 0
_refine_ls_restrained_S_all 1.090
_refine_ls_R_factor_all 0.0928
_refine_ls_R_factor_gt 0.0534
_refine_ls_shift/su_max 0.003
_refine_ls_shift/su_mean 0.000
_refine_ls_structure_factor_coef Fsqd
_refine_ls_weighting_details 'calc w=1/[\s^2^(Fo^2^)+(0.077P)^2^+1.1955P] where P=(Fo^2^+2Fc^2^)/3'
_refine_ls_weighting_scheme calc
_refine_ls_wR_factor_gt 0.1306
_refine_ls_wR_factor_ref 0.1524
_reflns_number_gt 2197
_reflns_number_total 3174
_reflns_threshold_expression I>2\s(I)
_cod_data_source_file bg2223.cif
_cod_data_source_block I
_cod_database_code 2220065
_cod_database_fobs_code 2220065

loop_
_symmetry_equiv_pos_as_xyz
'x, y, z'
'-x+1/2, -y, z+1/2'
'x+1/2, -y+1/2, -z+1/2'
'-x, y+1/2, -z'
'-x, -y, -z'
'x-1/2, y, -z-1/2'
'-x-1/2, y-1/2, z-1/2'
'x, -y-1/2, z'

loop_
_atom_site_type_symbol
_atom_site_label
_atom_site_fract_x
_atom_site_fract_y
_atom_site_fract_z
_atom_site_U_iso_or_equiv
_atom_site_adp_type
_atom_site_calc_flag
_atom_site_refinement_flags
_atom_site_occupancy
Hg Hg1 0.60393(5) 0.2500 0.46538(6) 0.02730(16) Uani d S 1
Cl Cl3 0.4637(3) 0.2500 0.1888(3) 0.0232(5) Uani d S 1
Cl Cl1 0.6690(2) 0.17293(6) 0.5175(2) 0.0198(3) Uani d . 1
C C1 0.1288(8) 0.1395(2) 0.5286(9) 0.0167(13) Uani d . 1
C C6 0.2495(9) 0.1443(3) 0.4129(9) 0.0210(15) Uani d . 1
H H3 0.2794 0.1731 0.3760 0.025 Uiso calc R 1
O O1 0.4612(9) 0.0300(2) 0.2467(9) 0.0504(19) Uani d . 1
O O2 0.3238(8) -0.00979(19) 0.4124(8) 0.0394(15) Uani d . 1
N N1 0.0546(7) 0.1794(2) 0.5922(8) 0.0194(12) Uani d . 1
H H6 0.0891 0.2034 0.5347 0.029 Uiso calc R 1
H H5 0.0832 0.1828 0.6973 0.029 Uiso calc R 1
H H4 -0.0551 0.1772 0.5845 0.029 Uiso calc R 1
C C2 0.0779(7) 0.0982(2) 0.5872(8) 0.0151(13) Uani d . 1
N N2 0.3592(7) 0.0258(2) 0.3538(8) 0.0252(14) Uani d . 1
C C4 0.2790(8) 0.0663(3) 0.4125(8) 0.0189(14) Uani d . 1
C C3 0.1558(8) 0.0608(2) 0.5265(8) 0.0171(13) Uani d . 1
H H1 0.1257 0.0319 0.5619 0.021 Uiso calc R 1
C C5 0.3261(8) 0.1068(2) 0.3516(8) 0.0199(14) Uani d . 1
H H2 0.4075 0.1091 0.2711 0.024 Uiso calc R 1
C C7 -0.0544(9) 0.0924(2) 0.7085(9) 0.0223(16) Uani d . 1
H H9 -0.0626 0.0610 0.7383 0.033 Uiso calc R 1
H H8 -0.1575 0.1023 0.6621 0.033 Uiso calc R 1
H H7 -0.0299 0.1102 0.8045 0.033 Uiso calc R 1
Cl Cl2 0.3444(3) 0.2500 0.6670(3) 0.0199(5) Uani d S 1

loop_
_atom_site_aniso_label
_atom_site_aniso_U_11
_atom_site_aniso_U_22
_atom_site_aniso_U_33
_atom_site_aniso_U_12
_atom_site_aniso_U_13
_atom_site_aniso_U_23
Hg1 0.0319(2) 0.0206(2) 0.0293(3) 0.000 0.00001(19) 0.000
Cl3 0.0272(13) 0.0262(13) 0.0162(11) 0.000 -0.0057(10) 0.000
Cl1 0.0186(8) 0.0166(8) 0.0243(8) 0.0002(6) -0.0007(7) 0.0008(7)
C1 0.018(3) 0.016(3) 0.017(3) 0.000(3) -0.003(3) -0.002(3)
C6 0.022(3) 0.024(4) 0.017(3) -0.006(3) 0.000(3) -0.001(3)
O1 0.057(4) 0.039(4) 0.055(4) -0.007(4) 0.038(4) -0.013(3)
O2 0.047(4) 0.020(3) 0.051(4) 0.005(3) 0.012(3) -0.007(3)
N1 0.010(2) 0.018(3) 0.030(3) -0.001(2) -0.003(2) 0.000(3)
C2 0.010(3) 0.023(4) 0.013(3) 0.000(2) -0.003(2) 0.001(3)
N2 0.020(3) 0.027(4) 0.030(4) 0.000(3) 0.004(2) -0.007(3)
C4 0.019(3) 0.025(4) 0.013(3) -0.003(3) 0.001(3) -0.004(3)
C3 0.015(3) 0.019(3) 0.017(3) -0.004(3) -0.003(3) -0.002(3)
C5 0.018(3) 0.024(4) 0.018(3) -0.004(3) 0.005(3) -0.001(3)
C7 0.021(3) 0.022(4) 0.024(4) 0.001(3) 0.010(3) 0.003(3)
Cl2 0.0143(10) 0.0189(11) 0.0266(13) 0.000 0.0004(9) 0.000

loop_
_atom_type_symbol
_atom_type_description
_atom_type_scat_dispersion_real
_atom_type_scat_dispersion_imag
_atom_type_scat_source
C C 0.0033 0.0016 'International Tables Vol C Tables 4.2.6.8 and 6.1.1.4'
H H 0.0000 0.0000 'International Tables Vol C Tables 4.2.6.8 and 6.1.1.4'
N N 0.0061 0.0033 'International Tables Vol C Tables 4.2.6.8 and 6.1.1.4'
O O 0.0106 0.0060 'International Tables Vol C Tables 4.2.6.8 and 6.1.1.4'
Cl Cl 0.1484 0.1585 'International Tables Vol C Tables 4.2.6.8 and 6.1.1.4'
Hg Hg -2.3894 9.2266 'International Tables Vol C Tables 4.2.6.8 and 6.1.1.4'

loop_
_geom_angle_atom_site_label_1
_geom_angle_atom_site_label_2
_geom_angle_atom_site_label_3
_geom_angle_site_symmetry_1
_geom_angle_site_symmetry_3
_geom_angle
Cl1 Hg1 Cl1 . 8_565 146.85(9)
Cl1 Hg1 Cl3 . . 105.06(4)
Cl1 Hg1 Cl3 8_565 . 105.06(4)
Cl1 Hg1 Cl2 . . 93.71(5)
Cl1 Hg1 Cl2 8_565 . 93.71(5)
Cl3 Hg1 Cl2 . . 101.28(8)
C6 C1 C2 . . 123.2(7)
C6 C1 N1 . . 117.9(6)
C2 C1 N1 . . 118.9(6)
C5 C6 C1 . . 119.7(7)
C5 C6 H3 . . 120.2
C1 C6 H3 . . 120.2
C1 N1 H6 . . 109.5
C1 N1 H5 . . 109.5
H6 N1 H5 . . 109.5
C1 N1 H4 . . 109.5
H6 N1 H4 . . 109.5
H5 N1 H4 . . 109.5
C3 C2 C1 . . 117.0(6)
C3 C2 C7 . . 119.1(7)
C1 C2 C7 . . 123.9(6)
O2 N2 O1 . . 123.0(7)
O2 N2 C4 . . 119.3(6)
O1 N2 C4 . . 117.6(7)
C5 C4 C3 . . 124.0(7)
C5 C4 N2 . . 119.0(6)
C3 C4 N2 . . 117.0(6)
C2 C3 C4 . . 119.0(7)
C2 C3 H1 . . 120.5
C4 C3 H1 . . 120.5
C4 C5 C6 . . 117.1(6)
C4 C5 H2 . . 121.5
C6 C5 H2 . . 121.5
C2 C7 H9 . . 109.5
C2 C7 H8 . . 109.5
H9 C7 H8 . . 109.5
C2 C7 H7 . . 109.5
H9 C7 H7 . . 109.5
H8 C7 H7 . . 109.5

loop_
_geom_bond_atom_site_label_1
_geom_bond_atom_site_label_2
_geom_bond_site_symmetry_2
_geom_bond_distance
Hg1 Cl1 . 2.4170(18)
Hg1 Cl1 8_565 2.4170(18)
Hg1 Cl3 . 2.572(2)
Hg1 Cl2 . 2.718(2)
C1 C6 . 1.392(10)
C1 C2 . 1.396(10)
C1 N1 . 1.447(9)
C6 C5 . 1.388(10)
C6 H3 . 0.9500
O1 N2 . 1.230(9)
O2 N2 . 1.212(9)
N1 H6 . 0.9100
N1 H5 . 0.9100
N1 H4 . 0.9100
C2 C3 . 1.390(10)
C2 C7 . 1.496(10)
N2 C4 . 1.469(10)
C4 C5 . 1.375(10)
C4 C3 . 1.399(10)
C3 H1 . 0.9500
C5 H2 . 0.9500
C7 H9 . 0.9800
C7 H8 . 0.9800
C7 H7 . 0.9800

loop_
_geom_hbond_atom_site_label_D
_geom_hbond_atom_site_label_H
_geom_hbond_atom_site_label_A
_geom_hbond_site_symmetry_A
_geom_hbond_distance_DH
_geom_hbond_distance_HA
_geom_hbond_distance_DA
_geom_hbond_angle_DHA
N1 H6 Cl2 . 0.91 2.76 3.257(6) 115.6
N1 H4 Cl1 1_455 0.91 2.35 3.248(6) 170.2
N1 H5 Cl1 6_557 0.91 2.49 3.381(7) 166.6
N1 H6 Cl3 6_556 0.91 2.54 3.241(7) 133.7
C3 H1 O1 2 0.95 2.52 3.424(10) 159.9

loop_
_geom_torsion_atom_site_label_1
_geom_torsion_atom_site_label_2
_geom_torsion_atom_site_label_3
_geom_torsion_atom_site_label_4
_geom_torsion
C2 C1 C6 C5 -0.6(11)
N1 C1 C6 C5 178.6(6)
C6 C1 C2 C3 1.0(10)
N1 C1 C2 C3 -178.1(6)
C6 C1 C2 C7 -178.4(7)
N1 C1 C2 C7 2.4(10)
O2 N2 C4 C5 176.5(7)
O1 N2 C4 C5 -3.1(10)
O2 N2 C4 C3 -4.6(10)
O1 N2 C4 C3 175.8(7)
C1 C2 C3 C4 0.2(9)
C7 C2 C3 C4 179.7(7)
C5 C4 C3 C2 -2.1(11)
N2 C4 C3 C2 179.1(6)
C3 C4 C5 C6 2.5(11)
N2 C4 C5 C6 -178.7(6)
C1 C6 C5 C4 -1.2(10)
